data_7231906
loop_
_publ_author_name
'Guo, Zhaoqi'
'Wang, Yu'
'Liu, Xuemin'
'Zhang, Cong'
'Zhang, Yazhou'
'Ma, Haixia'

_publ_section_title
;
 Auxiliary ligand-directed synthesis of 3D energetic coordination polymer
 from discrete complex: enhanced energy density, thermal stability and
 energy performance
;
_journal_issue 3
_journal_name_full CrystEngComm
_journal_page_first 462
_journal_paper_doi 10.1039/C8CE01891J
_journal_volume 21
_journal_year 2019
_chemical_formula_moiety 'C14 H4 Cu N4 O14, 2(C2 H8 N)'
_chemical_formula_sum 'C18 H20 Cu N6 O14'
_chemical_formula_weight 607.94
_space_group_crystal_system triclinic
_space_group_IT_number 2
_space_group_name_Hall '-P 1'
_space_group_name_H-M_alt 'P -1'
_symmetry_space_group_name_Hall '-P 1'
_symmetry_space_group_name_H-M 'P -1'
_atom_sites_solution_hydrogens geom
_atom_sites_solution_primary dual
_audit_creation_date 2017-06-01
_audit_creation_method
;
Olex2 1.2
(compiled 2017.03.28 svn.r3405 for OlexSys, GUI svn.r5337)
;
_audit_update_record
;
2018-02-12 deposited with the CCDC.
2018-11-29 downloaded from the CCDC.
;
_cell_angle_alpha 73.643(5)
_cell_angle_beta 87.812(5)
_cell_angle_gamma 75.045(5)
_cell_formula_units_Z 1
_cell_length_a 6.8028(12)
_cell_length_b 8.4700(15)
_cell_length_c 11.010(2)
_cell_measurement_reflns_used 3197
_cell_measurement_temperature 293
_cell_measurement_theta_max 24.466
_cell_measurement_theta_min 2.594
_cell_volume 587.69(18)
_computing_cell_refinement 'SAINT v8.37A (Bruker, 2015)'
_computing_data_reduction 'SAINT v8.37A (Bruker, 2015)'
_computing_molecular_graphics 'Olex2 (Dolomanov et al., 2009)'
_computing_publication_material 'Olex2 (Dolomanov et al., 2009)'
_computing_structure_refinement 'XL (Sheldrick, 2008)'
_computing_structure_solution 'XT (Sheldrick, 2015)'
_diffrn_ambient_temperature 293
_diffrn_measured_fraction_theta_full 1.000
_diffrn_measured_fraction_theta_max 1.000
_diffrn_measurement_device_type 'Bruker APEX-II CCD'
_diffrn_measurement_method '\f and \w scans'
_diffrn_radiation_type MoK\a
_diffrn_radiation_wavelength 0.71073
_diffrn_reflns_av_R_equivalents 0.0550
_diffrn_reflns_av_unetI/netI 0.0526
_diffrn_reflns_Laue_measured_fraction_full 1.000
_diffrn_reflns_Laue_measured_fraction_max 1.000
_diffrn_reflns_limit_h_max 8
_diffrn_reflns_limit_h_min -8
_diffrn_reflns_limit_k_max 10
_diffrn_reflns_limit_k_min -10
_diffrn_reflns_limit_l_max 13
_diffrn_reflns_limit_l_min -13
_diffrn_reflns_number 10054
_diffrn_reflns_point_group_measured_fraction_full 1.000
_diffrn_reflns_point_group_measured_fraction_max 1.000
_diffrn_reflns_theta_full 25.242
_diffrn_reflns_theta_max 25.499
_diffrn_reflns_theta_min 2.594
_diffrn_standards_number 0
_exptl_absorpt_coefficient_mu 1.016
_exptl_absorpt_correction_T_max 0.7455
_exptl_absorpt_correction_T_min 0.6849
_exptl_absorpt_correction_type multi-scan
_exptl_absorpt_process_details
'SADABS-2016/2 (Bruker,2016/2) was used for absorption correction. wR2(int) was 0.0608 before and 0.0524 after correction. The Ratio of minimum to maximum transmission is 0.9187. The \l/2 correction factor is Not present.'
_exptl_crystal_colour blue
_exptl_crystal_colour_primary blue
_exptl_crystal_density_diffrn 1.718
_exptl_crystal_description block
_exptl_crystal_F_000 311
_exptl_crystal_size_max 0.18
_exptl_crystal_size_mid 0.12
_exptl_crystal_size_min 0.08
_refine_diff_density_max 0.266
_refine_diff_density_min -0.265
_refine_diff_density_rms 0.067
_refine_ls_extinction_method none
_refine_ls_goodness_of_fit_ref 1.049
_refine_ls_hydrogen_treatment constr
_refine_ls_matrix_type full
_refine_ls_number_parameters 180
_refine_ls_number_reflns 2195
_refine_ls_number_restraints 0
_refine_ls_restrained_S_all 1.049
_refine_ls_R_factor_all 0.0684
_refine_ls_R_factor_gt 0.0431
_refine_ls_shift/su_max 0.001
_refine_ls_shift/su_mean 0.000
_refine_ls_structure_factor_coef Fsqd
_refine_ls_weighting_details 'w=1/[\s^2^(Fo^2^)+(0.0340P)^2^+0.2770P] where P=(Fo^2^+2Fc^2^)/3'
_refine_ls_weighting_scheme calc
_refine_ls_wR_factor_gt 0.0783
_refine_ls_wR_factor_ref 0.0835
_reflns_Friedel_coverage 0.000
_reflns_number_gt 1749
_reflns_number_total 2195
_reflns_threshold_expression 'I > 2\s(I)'
_cod_data_source_file c8ce01891j2.cif
_cod_data_source_block mo_20170527_2_0m
_cod_depositor_comments 'Adding full bibliography for 7231906--7231907.cif.'
_cod_database_code 7231906
_shelx_shelxl_version_number 2014/7
_shelx_space_group_comment
;
The symmetry employed for this shelxl refinement is uniquely defined
by the following loop, which should always be used as a source of
symmetry information in preference to the above space-group names.
They are only intended as comments.
;
_olex2_refinement_description
;
1. Fixed Uiso
 At 1.2 times of:
  All C(H) groups, All N(H,H) groups
 At 1.5 times of:
  All C(H,H,H) groups
2.a Secondary CH2 refined with riding coordinates:
 N3(H3a,H3b)
2.b Aromatic/amide H refined with riding coordinates:
 C3(H3), C5(H5)
2.c Idealised Me refined as rotating group:
 C8(H8a,H8b,H8c), C9(H9a,H9b,H9c)
;
_olex2_submission_special_instructions 'No special instructions were received'

loop_
_space_group_symop_operation_xyz
'x, y, z'
'-x, -y, -z'

loop_
_atom_site_label
_atom_site_type_symbol
_atom_site_fract_x
_atom_site_fract_y
_atom_site_fract_z
_atom_site_U_iso_or_equiv
_atom_site_adp_type
_atom_site_occupancy
_atom_site_site_symmetry_order
_atom_site_calc_flag
_atom_site_refinement_flags_posn
_atom_site_refinement_flags_adp
_atom_site_refinement_flags_occupancy
Cu1 Cu 0.0000 0.5000 0.5000 0.02659(18) Uani 1 2 d S T P
O1 O -0.0078(3) 0.5325(3) 0.32063(17) 0.0337(5) Uani 1 1 d . . .
O2 O 0.1093(3) 0.5688(3) 0.12928(18) 0.0393(5) Uani 1 1 d . . .
O3 O 0.1815(3) 0.6409(3) 0.48848(17) 0.0358(5) Uani 1 1 d . . .
O4 O 0.3095(4) 0.9032(3) 0.5592(2) 0.0617(7) Uani 1 1 d . . .
O5 O 0.6155(5) 0.7431(4) 0.5858(3) 0.0775(9) Uani 1 1 d . . .
O6 O 0.7927(4) 0.9296(3) 0.1128(2) 0.0565(7) Uani 1 1 d . . .
O7 O 0.6635(3) 0.8118(3) -0.0023(2) 0.0530(6) Uani 1 1 d . . .
N1 N 0.4545(5) 0.8087(4) 0.5258(2) 0.0408(7) Uani 1 1 d . . .
N2 N 0.6735(4) 0.8511(3) 0.0960(3) 0.0384(6) Uani 1 1 d . . .
C1 C 0.2835(4) 0.6927(3) 0.3909(3) 0.0252(6) Uani 1 1 d . . .
C2 C 0.4357(4) 0.7749(3) 0.4045(3) 0.0269(6) Uani 1 1 d . . .
C3 C 0.5635(4) 0.8260(3) 0.3123(3) 0.0301(7) Uani 1 1 d . . .
H3 H 0.6630 0.8766 0.3270 0.036 Uiso 1 1 calc R . .
C4 C 0.5394(4) 0.7998(3) 0.1961(3) 0.0277(7) Uani 1 1 d . . .
C5 C 0.3914(4) 0.7262(3) 0.1743(3) 0.0270(7) Uani 1 1 d . . .
H5 H 0.3757 0.7140 0.0941 0.032 Uiso 1 1 calc R . .
C6 C 0.2648(4) 0.6695(3) 0.2693(2) 0.0241(6) Uani 1 1 d . . .
C7 C 0.1131(4) 0.5862(3) 0.2371(3) 0.0273(7) Uani 1 1 d . . .
N3 N -0.0526(3) 0.2969(3) 0.1428(2) 0.0332(6) Uani 1 1 d . . .
H3A H -0.0005 0.3847 0.1373 0.040 Uiso 1 1 calc R . .
H3B H -0.0297 0.2687 0.0705 0.040 Uiso 1 1 calc R . .
C8 C 0.0543(5) 0.1516(4) 0.2477(3) 0.0470(9) Uani 1 1 d . . .
H8A H 0.1983 0.1285 0.2356 0.071 Uiso 1 1 calc GR . .
H8B H 0.0084 0.0530 0.2493 0.071 Uiso 1 1 calc GR . .
H8C H 0.0256 0.1789 0.3266 0.071 Uiso 1 1 calc GR . .
C9 C -0.2729(5) 0.3501(4) 0.1571(3) 0.0455(9) Uani 1 1 d . . .
H9A H -0.3323 0.4462 0.0869 0.068 Uiso 1 1 calc GR . .
H9B H -0.2992 0.3812 0.2346 0.068 Uiso 1 1 calc GR . .
H9C H -0.3315 0.2578 0.1590 0.068 Uiso 1 1 calc GR . .

loop_
_atom_site_aniso_label
_atom_site_aniso_U_11
_atom_site_aniso_U_22
_atom_site_aniso_U_33
_atom_site_aniso_U_23
_atom_site_aniso_U_13
_atom_site_aniso_U_12
Cu1 0.0326(3) 0.0340(3) 0.0196(3) -0.0090(2) 0.0030(2) -0.0184(2)
O1 0.0363(12) 0.0497(13) 0.0245(11) -0.0115(9) 0.0016(9) -0.0264(10)
O2 0.0552(14) 0.0556(14) 0.0204(11) -0.0151(10) 0.0055(10) -0.0329(12)
O3 0.0496(13) 0.0489(13) 0.0239(11) -0.0155(10) 0.0099(10) -0.0341(11)
O4 0.081(2) 0.0753(18) 0.0547(17) -0.0437(15) 0.0235(14) -0.0399(16)
O5 0.086(2) 0.092(2) 0.0547(17) -0.0152(15) -0.0368(16) -0.0230(18)
O6 0.0497(15) 0.0683(17) 0.0623(16) -0.0170(13) 0.0192(12) -0.0378(13)
O7 0.0537(16) 0.0737(17) 0.0397(14) -0.0228(13) 0.0220(12) -0.0259(13)
N1 0.061(2) 0.0413(16) 0.0308(15) -0.0073(13) 0.0005(15) -0.0350(15)
N2 0.0340(16) 0.0430(16) 0.0383(17) -0.0095(13) 0.0095(13) -0.0137(13)
C1 0.0301(16) 0.0226(15) 0.0250(15) -0.0060(12) 0.0025(13) -0.0114(13)
C2 0.0356(17) 0.0266(15) 0.0227(15) -0.0085(12) -0.0004(13) -0.0134(13)
C3 0.0283(16) 0.0306(16) 0.0358(18) -0.0094(13) -0.0013(13) -0.0148(13)
C4 0.0263(16) 0.0263(15) 0.0316(17) -0.0083(13) 0.0078(13) -0.0096(13)
C5 0.0319(17) 0.0281(15) 0.0216(15) -0.0087(12) 0.0021(13) -0.0072(13)
C6 0.0264(15) 0.0244(15) 0.0232(15) -0.0077(12) -0.0002(12) -0.0083(12)
C7 0.0316(17) 0.0300(16) 0.0212(16) -0.0061(12) 0.0028(13) -0.0109(13)
N3 0.0406(16) 0.0385(15) 0.0267(14) -0.0127(11) 0.0035(11) -0.0170(12)
C8 0.045(2) 0.046(2) 0.043(2) -0.0063(16) -0.0021(16) -0.0055(17)
C9 0.041(2) 0.048(2) 0.045(2) -0.0110(16) 0.0036(16) -0.0082(16)

loop_
_atom_type_symbol
_atom_type_description
_atom_type_scat_dispersion_real
_atom_type_scat_dispersion_imag
_atom_type_scat_source
C C 0.0033 0.0016 'International Tables Vol C Tables 4.2.6.8 and 6.1.1.4'
H H 0.0000 0.0000 'International Tables Vol C Tables 4.2.6.8 and 6.1.1.4'
Cu Cu 0.3201 1.2651 'International Tables Vol C Tables 4.2.6.8 and 6.1.1.4'
N N 0.0061 0.0033 'International Tables Vol C Tables 4.2.6.8 and 6.1.1.4'
O O 0.0106 0.0060 'International Tables Vol C Tables 4.2.6.8 and 6.1.1.4'

loop_
_geom_angle_atom_site_label_1
_geom_angle_atom_site_label_2
_geom_angle_atom_site_label_3
_geom_angle
_geom_angle_site_symmetry_1
_geom_angle_site_symmetry_3
O1 Cu1 O1 180.00(12) . 2_566
O3 Cu1 O1 87.15(8) 2_566 .
O3 Cu1 O1 87.15(8) . 2_566
O3 Cu1 O1 92.85(8) 2_566 2_566
O3 Cu1 O1 92.85(8) . .
O3 Cu1 O3 180.0 . 2_566
C7 O1 Cu1 129.77(18) . .
C1 O3 Cu1 125.87(18) . .
O4 N1 O5 124.3(3) . .
O4 N1 C2 117.8(3) . .
O5 N1 C2 117.9(3) . .
O6 N2 O7 122.8(3) . .
O6 N2 C4 119.1(3) . .
O7 N2 C4 118.1(3) . .
O3 C1 C2 118.4(2) . .
O3 C1 C6 126.0(2) . .
C6 C1 C2 115.5(2) . .
C1 C2 N1 117.5(2) . .
C3 C2 N1 117.7(2) . .
C3 C2 C1 124.8(3) . .
C2 C3 H3 121.3 . .
C2 C3 C4 117.3(3) . .
C4 C3 H3 121.3 . .
C3 C4 N2 119.0(3) . .
C5 C4 N2 119.7(3) . .
C5 C4 C3 121.3(3) . .
C4 C5 H5 119.3 . .
C4 C5 C6 121.4(3) . .
C6 C5 H5 119.3 . .
C1 C6 C7 123.1(2) . .
C5 C6 C1 119.6(2) . .
C5 C6 C7 117.3(2) . .
O1 C7 C6 120.0(2) . .
O2 C7 O1 121.2(3) . .
O2 C7 C6 118.9(2) . .
H3A N3 H3B 107.7 . .
C8 N3 H3A 108.8 . .
C8 N3 H3B 108.8 . .
C9 N3 H3A 108.8 . .
C9 N3 H3B 108.8 . .
C9 N3 C8 113.7(2) . .
N3 C8 H8A 109.5 . .
N3 C8 H8B 109.5 . .
N3 C8 H8C 109.5 . .
H8A C8 H8B 109.5 . .
H8A C8 H8C 109.5 . .
H8B C8 H8C 109.5 . .
N3 C9 H9A 109.5 . .
N3 C9 H9B 109.5 . .
N3 C9 H9C 109.5 . .
H9A C9 H9B 109.5 . .
H9A C9 H9C 109.5 . .
H9B C9 H9C 109.5 . .

loop_
_geom_bond_atom_site_label_1
_geom_bond_atom_site_label_2
_geom_bond_distance
_geom_bond_site_symmetry_2
Cu1 O1 1.9164(18) .
Cu1 O1 1.9165(18) 2_566
Cu1 O3 1.9047(18) .
Cu1 O3 1.9047(18) 2_566
O1 C7 1.276(3) .
O2 C7 1.239(3) .
O3 C1 1.290(3) .
O4 N1 1.216(4) .
O5 N1 1.216(3) .
O6 N2 1.221(3) .
O7 N2 1.227(3) .
N1 C2 1.459(4) .
N2 C4 1.448(4) .
C1 C2 1.422(4) .
C1 C6 1.421(4) .
C2 C3 1.361(4) .
C3 H3 0.9300 .
C3 C4 1.381(4) .
C4 C5 1.374(4) .
C5 H5 0.9300 .
C5 C6 1.389(4) .
C6 C7 1.494(4) .
N3 H3A 0.8900 .
N3 H3B 0.8900 .
N3 C8 1.476(4) .
N3 C9 1.466(4) .
C8 H8A 0.9600 .
C8 H8B 0.9600 .
C8 H8C 0.9600 .
C9 H9A 0.9600 .
C9 H9B 0.9600 .
C9 H9C 0.9600 .
